data_7018129
loop_
_publ_author_name
'Breen, John M.'
'Cl\'erac, Rodolphe'
'Zhang, Lei'
'Cloonan, Suzanne M.'
'Kennedy, Elaine'
'Feeney, Martin'
'McCabe, Thomas'
'Williams, D. Clive'
'Schmitt, Wolfgang'

_publ_section_title
;
 Self-assembly of hybrid organic-inorganic polyoxovanadates:
 functionalised mixed-valent clusters and molecular cages.
;
_journal_issue 10
_journal_name_full 'Dalton transactions (Cambridge, England : 2003)'
_journal_page_first 2918
_journal_page_last 2926
_journal_paper_doi 10.1039/c2dt11153e
_journal_volume 41
_journal_year 2012
_chemical_formula_sum 'C46 H106 As4 N6 Na9 O59 V5'
_chemical_formula_weight 2448.65
_chemical_name_systematic
;
?
;
_space_group_IT_number 14
_symmetry_cell_setting monoclinic
_symmetry_space_group_name_Hall '-P 2ybc'
_symmetry_space_group_name_H-M 'P 1 21/c 1'
_atom_sites_solution_hydrogens geom
_atom_sites_solution_primary direct
_atom_sites_solution_secondary difmap
_audit_creation_method SHELXL-97
_cell_angle_alpha 90.00
_cell_angle_beta 121.29(2)
_cell_angle_gamma 90.00
_cell_formula_units_Z 4
_cell_length_a 18.026(4)
_cell_length_b 23.202(5)
_cell_length_c 26.312(9)
_cell_measurement_reflns_used 8736
_cell_measurement_temperature 150(2)
_cell_measurement_theta_max 27.47
_cell_measurement_theta_min 2.26
_cell_volume 9404(5)
_computing_cell_refinement Crystalclear
_computing_data_collection Crystalclear
_computing_data_reduction Crystalclear
_computing_structure_refinement 'SHELXL-97 (Sheldrick, 1997)'
_computing_structure_solution 'SHELXS-97 (Sheldrick, 1990)'
_diffrn_ambient_temperature 150(2)
_diffrn_measured_fraction_theta_full 0.988
_diffrn_measured_fraction_theta_max 0.988
_diffrn_measurement_device_type 'Rigaku Saturn 724'
_diffrn_measurement_method 'omega and phi scans'
_diffrn_radiation_monochromator graphite
_diffrn_radiation_source 'fine-focus sealed tube'
_diffrn_radiation_type MoK\a
_diffrn_radiation_wavelength 0.71073
_diffrn_reflns_av_R_equivalents 0.0505
_diffrn_reflns_av_sigmaI/netI 0.0648
_diffrn_reflns_limit_h_max 21
_diffrn_reflns_limit_h_min -21
_diffrn_reflns_limit_k_max 27
_diffrn_reflns_limit_k_min -27
_diffrn_reflns_limit_l_max 25
_diffrn_reflns_limit_l_min -31
_diffrn_reflns_number 73662
_diffrn_reflns_theta_full 25.00
_diffrn_reflns_theta_max 25.00
_diffrn_reflns_theta_min 1.26
_exptl_absorpt_coefficient_mu 2.023
_exptl_absorpt_correction_T_max 0.738
_exptl_absorpt_correction_T_min 0.622
_exptl_absorpt_correction_type multi-scan
_exptl_absorpt_process_details crystalclear
_exptl_crystal_colour green
_exptl_crystal_density_diffrn 1.730
_exptl_crystal_density_method 'not measured'
_exptl_crystal_description plate
_exptl_crystal_F_000 4968
_exptl_crystal_size_max 0.25
_exptl_crystal_size_mid 0.2
_exptl_crystal_size_min 0.15
_refine_diff_density_max 4.767
_refine_diff_density_min -4.386
_refine_diff_density_rms 0.442
_refine_ls_extinction_method none
_refine_ls_goodness_of_fit_ref 1.006
_refine_ls_hydrogen_treatment constr
_refine_ls_matrix_type full
_refine_ls_number_parameters 1163
_refine_ls_number_reflns 16358
_refine_ls_number_restraints 12
_refine_ls_restrained_S_all 1.009
_refine_ls_R_factor_all 0.1268
_refine_ls_R_factor_gt 0.0929
_refine_ls_shift/su_max 0.021
_refine_ls_shift/su_mean 0.001
_refine_ls_structure_factor_coef Fsqd
_refine_ls_weighting_details 'calc w=1/[\s^2^(Fo^2^)+(0.3560P)^2^+0.0000P] where P=(Fo^2^+2Fc^2^)/3'
_refine_ls_weighting_scheme calc
_refine_ls_wR_factor_gt 0.3066
_refine_ls_wR_factor_ref 0.3785
_reflns_number_gt 13866
_reflns_number_total 16358
_reflns_threshold_expression >2sigma(I)
_cod_data_source_file c2dt11153e.txt
_cod_data_source_block 2
_cod_depositor_comments
;
The following automatic conversions were performed:

'_symmetry_cell_setting' value 'Monoclinic' changed to 'monoclinic'
according to /home/saulius/struct/CIF-dictionaries/cif_core.dic
dictionary named 'cif_core.dic' version 2.4.1 from 2010-06-29.

Automatic conversion script
Id: cif_fix_values 1715 2011-07-08 13:25:40Z adriana 
;
_cod_original_cell_volume 9404(4)
_cod_original_sg_symbol_H-M 'P 21/c'
_cod_database_code 7018129

loop_
_symmetry_equiv_pos_as_xyz
'x, y, z'
'-x, y+1/2, -z+1/2'
'-x, -y, -z'
'x, -y-1/2, z-1/2'

loop_
_atom_site_label
_atom_site_type_symbol
_atom_site_fract_x
_atom_site_fract_y
_atom_site_fract_z
_atom_site_U_iso_or_equiv
_atom_site_adp_type
_atom_site_occupancy
_atom_site_symmetry_multiplicity
_atom_site_calc_flag
_atom_site_refinement_flags
As1 As 0.78331(5) 0.35067(3) 0.03633(3) 0.0162(3) Uani 1 1 d .
As3 As 1.07348(5) 0.36254(3) -0.13651(4) 0.0165(3) Uani 1 1 d .
As4 As 0.69904(5) 0.35663(3) -0.21409(3) 0.0164(3) Uani 1 1 d .
As2 As 1.15645(5) 0.37732(3) 0.11312(3) 0.0183(3) Uani 1 1 d .
V3 V 0.89393(8) 0.30322(5) -0.16219(6) 0.0162(3) Uani 1 1 d .
V5 V 0.93896(8) 0.25664(5) -0.04727(5) 0.0160(3) Uani 1 1 d .
V1 V 0.97280(8) 0.30816(5) 0.06352(6) 0.0170(3) Uani 1 1 d .
V4 V 0.76510(8) 0.29595(6) -0.08509(6) 0.0173(3) Uani 1 1 d .
V2 V 1.10186(8) 0.31325(6) -0.01239(6) 0.0199(4) Uani 1 1 d .
Na1 Na 1.1917(4) 0.4490(2) 0.0033(2) 0.0779(18) Uani 1 1 d .
Na9 Na 0.6799(4) 0.4346(2) -0.1000(2) 0.0703(15) Uani 1 1 d .
Na5 Na 0.85727(18) 0.06397(12) 0.26674(13) 0.0198(7) Uani 1 1 d .
Na7 Na 0.6231(2) 0.03310(13) 0.16599(14) 0.0240(7) Uani 1 1 d .
Na8 Na 0.4288(2) 0.00892(14) 0.02080(15) 0.0267(7) Uani 1 1 d .
Na10 Na 0.9115(2) 0.07783(17) 0.16093(15) 0.0339(8) Uani 1 1 d .
Na6 Na 0.9760(2) 0.44012(15) 0.12254(18) 0.0363(9) Uani 1 1 d .
Na12 Na 0.4978(2) 0.02041(16) -0.28948(19) 0.0402(9) Uani 1 1 d .
Na13 Na 0.4001(2) 0.01393(14) 0.13666(15) 0.0273(7) Uani 1 1 d .
N1 N 0.2066(5) -0.0906(3) 0.0107(3) 0.0293(16) Uani 1 1 d .
N2 N 0.3924(5) 0.1621(3) 0.0628(3) 0.0327(17) Uani 1 1 d .
N3 N 0.5299(5) -0.1322(3) 0.1618(3) 0.0263(16) Uani 1 1 d .
N10 N 0.1632(5) 0.1139(3) 0.1055(4) 0.0345(18) Uani 1 1 d .
N15 N 0.7157(5) 0.1036(3) -0.1914(4) 0.0320(17) Uani 1 1 d .
N47 N 0.9294(7) -0.0867(4) 0.0913(5) 0.065(3) Uani 1 1 d .
O1 O 1.0333(3) 0.2886(2) 0.0217(2) 0.0171(11) Uani 1 1 d .
O2 O 0.9962(3) 0.2855(2) -0.0841(2) 0.0182(11) Uani 1 1 d .
O3 O 0.8391(3) 0.2787(2) -0.1173(2) 0.0158(11) Uani 1 1 d .
O4 O 0.8760(3) 0.2796(2) -0.0126(2) 0.0167(11) Uani 1 1 d .
O5 O 0.9973(3) 0.2589(2) 0.1128(3) 0.0220(12) Uani 1 1 d .
O6 O 1.1770(4) 0.2657(3) 0.0065(3) 0.0275(13) Uani 1 1 d .
O7 O 0.8797(4) 0.2503(2) -0.2068(3) 0.0240(12) Uani 1 1 d .
O8 O 0.7020(3) 0.2413(2) -0.1008(3) 0.0238(12) Uani 1 1 d .
O9 O 1.0544(3) 0.3734(2) 0.1007(3) 0.0226(12) Uani 1 1 d .
O12 O 0.9628(3) 0.3616(2) -0.1737(2) 0.0143(10) Uani 1 1 d .
O13 O 0.7993(3) 0.3595(2) -0.2050(3) 0.0248(13) Uani 1 1 d .
O14 O 0.7043(3) 0.3545(2) -0.1483(2) 0.0198(12) Uani 1 1 d .
O15 O 0.7353(3) 0.3486(2) -0.0392(2) 0.0179(11) Uani 1 1 d .
O16 O 0.8917(3) 0.3604(2) 0.0686(2) 0.0150(11) Uani 1 1 d .
O17 O 1.3337(7) 0.1461(6) 0.3001(8) 0.141(7) Uani 1 1 d .
O18 O 1.4304(5) 0.1535(3) 0.2719(4) 0.054(2) Uani 1 1 d .
O19 O 0.6468(4) 0.1118(3) 0.1215(2) 0.0243(12) Uani 1 1 d .
O20 O 0.7881(4) 0.0927(3) 0.1636(3) 0.0339(15) Uani 1 1 d .
O21 O 0.4756(4) 0.1059(3) -0.3445(3) 0.0412(17) Uani 1 1 d .
O22 O 0.5675(5) 0.1065(4) -0.3770(4) 0.063(3) Uani 1 1 d .
O23 O 1.1732(4) 0.1034(3) -0.2124(3) 0.0362(15) Uani 1 1 d .
O24 O 1.3032(4) 0.1251(3) -0.1347(3) 0.0330(15) Uani 1 1 d .
O25 O 0.9455(3) 0.1877(2) -0.0446(2) 0.0236(12) Uani 1 1 d .
O26 O 0.3166(4) -0.0253(3) 0.0360(3) 0.0299(14) Uani 1 1 d .
O27 O 0.4630(4) 0.0779(3) 0.0995(3) 0.0309(14) Uani 1 1 d .
O28 O 1.2001(3) 0.4391(2) 0.1467(3) 0.0237(12) Uani 1 1 d .
O29 O 0.5120(4) -0.0401(2) 0.1270(3) 0.0281(13) Uani 1 1 d .
O30 O 1.1537(4) 0.3754(2) 0.0488(3) 0.0223(12) Uani 1 1 d .
O31 O 1.1150(3) 0.3706(2) -0.0626(2) 0.0195(11) Uani 1 1 d .
O33 O 1.1070(4) 0.4168(3) -0.1615(3) 0.0273(13) Uani 1 1 d .
O34 O 0.6428(3) 0.4148(2) -0.2506(2) 0.0202(11) Uani 1 1 d .
O35 O 0.7392(3) 0.4050(2) 0.0530(3) 0.0260(13) Uani 1 1 d .
O75 O 0.7545(3) -0.0151(2) 0.2382(2) 0.0203(11) Uani 1 1 d .
O76 O 0.9695(4) 0.0309(2) 0.2488(3) 0.0266(13) Uani 1 1 d .
O77 O 0.9243(4) 0.0142(2) 0.3618(3) 0.0280(13) Uani 1 1 d .
O78 O 0.6482(4) 0.5022(3) -0.1788(3) 0.0336(14) Uani 1 1 d .
O79 O 0.5277(4) 0.0710(3) 0.0098(2) 0.0262(13) Uani 1 1 d .
O95 O 0.5185(4) -0.0618(3) -0.2289(3) 0.0312(14) Uani 1 1 d .
O96 O 0.5981(4) 0.0637(3) -0.1955(3) 0.0382(16) Uani 1 1 d .
O97 O 0.5768(9) -0.0339(5) -0.3247(6) 0.100(4) Uani 1 1 d .
O98 O 0.2790(4) 0.0584(3) 0.1244(4) 0.049(2) Uani 1 1 d .
O99 O 0.6647(4) -0.0159(3) 0.0901(3) 0.0391(16) Uani 1 1 d .
O100 O 1.0042(4) 0.1499(3) 0.1715(3) 0.0364(15) Uani 1 1 d .
O101 O 1.0046(4) 0.4163(3) 0.2179(3) 0.0376(16) Uani 1 1 d .
O102 O 1.1499(5) 0.5040(3) -0.0817(3) 0.0444(18) Uani 1 1 d .
O130 O 0.4505(4) 0.1736(3) 0.9551(3) 0.0429(17) Uani 1 1 d .
O200 O 0.8930(5) 0.1416(3) 0.7431(4) 0.049(2) Uani 1 1 d .
O334 O 0.371(3) 0.0955(19) 0.4274(19) 0.353(19) Uiso 1 1 d .
O400 O 0.7398(5) 0.0933(4) 0.6551(3) 0.0461(18) Uani 1 1 d .
O500 O 0.1646(6) 0.3908(4) 0.7631(4) 0.064(3) Uani 1 1 d .
O600 O 0.8940(9) 0.0040(5) 0.1022(5) 0.101(4) Uani 1 1 d U
O601 O 0.9461(9) 0.4068(6) 0.9578(5) 0.113(5) Uani 1 1 d .
O602 O 0.6301(13) 0.4708(9) -0.0358(6) 0.223(13) Uani 1 1 d .
O603 O 0.5545(6) 0.3703(7) -0.1131(5) 0.129(6) Uani 1 1 d .
H603 H 0.5276 0.3573 -0.1471 0.194 Uiso 1 1 d R
O700 O 1.1860(9) 0.5225(6) 0.0553(6) 0.103(4) Uani 1 1 d .
O703 O 0.2738(12) 0.0184(6) 0.3319(8) 0.146(6) Uani 1 1 d .
O704 O 0.5588(12) 0.1188(8) 0.5152(8) 0.148(6) Uiso 1 1 d .
O705 O 0.4510(9) 0.2924(6) 0.9387(7) 0.125(5) Uani 1 1 d .
O750 O 1.3226(9) 0.4020(11) 0.0400(7) 0.206(11) Uani 1 1 d .
C1 C 1.1173(5) 0.2923(4) -0.1489(4) 0.0235(17) Uani 1 1 d .
C2 C 1.0699(5) 0.2603(3) -0.2006(3) 0.0203(17) Uani 1 1 d .
H2 H 1.0147 0.2721 -0.2300 0.024 Uiso 1 1 calc R
C3 C 1.1050(5) 0.2116(4) -0.2077(4) 0.0246(18) Uani 1 1 d .
H3 H 1.0723 0.1897 -0.2420 0.030 Uiso 1 1 calc R
C4 C 1.1879(5) 0.1933(3) -0.1658(4) 0.0210(16) Uani 1 1 d .
C5 C 1.2366(5) 0.2278(4) -0.1151(4) 0.0290(19) Uani 1 1 d .
H5 H 1.2933 0.2172 -0.0872 0.035 Uiso 1 1 calc R
C6 C 1.2029(5) 0.2767(4) -0.1057(4) 0.0291(19) Uani 1 1 d .
H6 H 1.2356 0.2990 -0.0718 0.035 Uiso 1 1 calc R
C7 C 0.5788(5) 0.2615(4) -0.2530(4) 0.0232(17) Uani 1 1 d .
H7 H 0.5586 0.2780 -0.2303 0.028 Uiso 1 1 calc R
C8 C 0.6441(5) 0.2873(3) -0.2580(3) 0.0194(16) Uani 1 1 d .
C9 C 0.6707(5) 0.2646(3) -0.2936(3) 0.0196(16) Uani 1 1 d .
H9 H 0.7139 0.2829 -0.2969 0.023 Uiso 1 1 calc R
C10 C 0.6332(5) 0.2137(4) -0.3254(4) 0.0282(18) Uani 1 1 d .
H10 H 0.6501 0.1992 -0.3509 0.034 Uiso 1 1 calc R
C11 C 0.5714(5) 0.1851(4) -0.3192(4) 0.0301(19) Uani 1 1 d .
C12 C 0.5442(5) 0.2095(3) -0.2837(4) 0.0272(19) Uani 1 1 d .
H12 H 0.5016 0.1908 -0.2799 0.033 Uiso 1 1 calc R
C13 C 0.5332(6) 0.1285(4) -0.3501(4) 0.036(2) Uani 1 1 d .
C14 C 1.2250(5) 0.1374(4) -0.1707(4) 0.0279(19) Uani 1 1 d .
C15 C 1.2199(5) 0.3129(4) 0.1596(4) 0.0264(18) Uani 1 1 d .
C16 C 1.2867(5) 0.2874(4) 0.1555(4) 0.0289(19) Uani 1 1 d .
H16 H 1.3011 0.3017 0.1287 0.035 Uiso 1 1 calc R
C17 C 1.3322(5) 0.2402(4) 0.1917(4) 0.029(2) Uani 1 1 d .
H17 H 1.3768 0.2236 0.1888 0.035 Uiso 1 1 calc R
C18 C 1.3117(5) 0.2180(4) 0.2314(4) 0.032(2) Uani 1 1 d .
C19 C 1.3617(6) 0.1690(5) 0.2711(5) 0.049(3) Uani 1 1 d .
C20 C 1.2441(6) 0.2443(5) 0.2357(5) 0.039(2) Uani 1 1 d .
H20 H 1.2302 0.2296 0.2626 0.047 Uiso 1 1 calc R
C21 C 1.1988(5) 0.2903(4) 0.2015(4) 0.0238(17) Uani 1 1 d .
H21 H 1.1548 0.3068 0.2052 0.029 Uiso 1 1 calc R
C22 C 0.7223(5) 0.1240(3) 0.1343(4) 0.0199(16) Uani 1 1 d .
C23 C 0.7358(5) 0.1814(3) 0.1108(3) 0.0180(15) Uani 1 1 d .
C24 C 0.8136(5) 0.2099(3) 0.1425(3) 0.0176(15) Uani 1 1 d .
H24 H 0.8573 0.1953 0.1788 0.021 Uiso 1 1 calc R
C25 C 0.8267(5) 0.2606(3) 0.1202(4) 0.0200(16) Uani 1 1 d .
H25 H 0.8782 0.2810 0.1423 0.024 Uiso 1 1 calc R
C26 C 0.7641(5) 0.2802(3) 0.0658(3) 0.0148(15) Uani 1 1 d .
C27 C 0.6848(5) 0.2525(3) 0.0337(4) 0.0234(18) Uani 1 1 d .
H27 H 0.6418 0.2666 -0.0031 0.028 Uiso 1 1 calc R
C28 C 0.6705(5) 0.2031(4) 0.0573(4) 0.0261(18) Uani 1 1 d .
H28 H 0.6168 0.1847 0.0370 0.031 Uiso 1 1 calc R
C29 C 0.1703(7) -0.0610(5) 0.0404(5) 0.049(3) Uani 1 1 d .
H29A H 0.2058 -0.0283 0.0612 0.073 Uiso 1 1 calc R
H29B H 0.1680 -0.0865 0.0683 0.073 Uiso 1 1 calc R
H29C H 0.1127 -0.0482 0.0117 0.073 Uiso 1 1 calc R
C30 C 0.1624(6) -0.1407(4) -0.0237(5) 0.038(2) Uani 1 1 d .
H30A H 0.1856 -0.1511 -0.0480 0.057 Uiso 1 1 calc R
H30B H 0.1016 -0.1325 -0.0486 0.057 Uiso 1 1 calc R
H30C H 0.1705 -0.1721 0.0026 0.057 Uiso 1 1 calc R
C31 C 0.2727(6) -0.0687(4) 0.0089(4) 0.031(2) Uani 1 1 d .
H31 H 0.2884 -0.0877 -0.0153 0.037 Uiso 1 1 calc R
C32 C 0.3134(6) 0.1340(4) 0.0138(4) 0.038(2) Uani 1 1 d .
H32A H 0.2995 0.1007 0.0289 0.057 Uiso 1 1 calc R
H32B H 0.3239 0.1225 -0.0170 0.057 Uiso 1 1 calc R
H32C H 0.2658 0.1607 -0.0022 0.057 Uiso 1 1 calc R
C33 C 0.3954(7) 0.2257(4) 0.0622(5) 0.044(2) Uani 1 1 d .
H33A H 0.3914 0.2385 0.0261 0.065 Uiso 1 1 calc R
H33B H 0.4491 0.2389 0.0957 0.065 Uiso 1 1 calc R
H33C H 0.3478 0.2411 0.0644 0.065 Uiso 1 1 calc R
C34 C 0.4591(6) 0.1313(4) 0.0991(4) 0.031(2) Uani 1 1 d .
H34 H 0.5084 0.1509 0.1274 0.037 Uiso 1 1 calc R
C35 C 0.6007(6) -0.1178(5) 0.2222(5) 0.045(3) Uani 1 1 d .
H35A H 0.6096 -0.0768 0.2255 0.068 Uiso 1 1 calc R
H35B H 0.6530 -0.1367 0.2300 0.068 Uiso 1 1 calc R
H35C H 0.5857 -0.1304 0.2505 0.068 Uiso 1 1 calc R
C36 C 0.5054(6) -0.1932(4) 0.1510(5) 0.041(2) Uani 1 1 d .
H36A H 0.4604 -0.1984 0.1102 0.062 Uiso 1 1 calc R
H36B H 0.4847 -0.2052 0.1763 0.062 Uiso 1 1 calc R
H36C H 0.5551 -0.2158 0.1594 0.062 Uiso 1 1 calc R
C37 C 0.4953(5) -0.0929(4) 0.1207(4) 0.0269(19) Uani 1 1 d .
H37 H 0.4538 -0.1053 0.0828 0.032 Uiso 1 1 calc R
C70 C 0.1193(9) 0.0666(5) 0.1164(7) 0.063(3) Uani 1 1 d .
H70A H 0.1194 0.0741 0.1524 0.094 Uiso 1 1 calc R
H70B H 0.1492 0.0311 0.1205 0.094 Uiso 1 1 calc R
H70C H 0.0605 0.0636 0.0837 0.094 Uiso 1 1 calc R
C71 C 0.2397(6) 0.1044(5) 0.1116(5) 0.041(2) Uani 1 1 d .
H71 H 0.2665 0.1358 0.1056 0.050 Uiso 1 1 calc R
C80 C 0.6502(6) 0.1024(5) -0.1823(4) 0.038(2) Uani 1 1 d .
H80 H 0.6434 0.1345 -0.1639 0.046 Uiso 1 1 calc R
C81 C 0.7288(9) 0.0550(5) -0.2207(6) 0.059(3) Uani 1 1 d .
H81A H 0.7113 0.0201 -0.2102 0.088 Uiso 1 1 calc R
H81B H 0.7891 0.0524 -0.2082 0.088 Uiso 1 1 calc R
H81C H 0.6948 0.0602 -0.2630 0.088 Uiso 1 1 calc R
C82 C 0.1222(7) 0.1699(4) 0.0929(5) 0.047(3) Uani 1 1 d .
H82A H 0.1597 0.1981 0.0910 0.070 Uiso 1 1 calc R
H82B H 0.1114 0.1802 0.1239 0.070 Uiso 1 1 calc R
H82C H 0.0682 0.1687 0.0555 0.070 Uiso 1 1 calc R
C115 C 0.7699(6) 0.1527(4) -0.1787(5) 0.044(3) Uani 1 1 d .
H11A H 0.7466 0.1845 -0.1681 0.066 Uiso 1 1 calc R
H11B H 0.7725 0.1626 -0.2132 0.066 Uiso 1 1 calc R
H11C H 0.8273 0.1441 -0.1462 0.066 Uiso 1 1 calc R
C570 C 0.8875(14) -0.0519(7) 0.1044(7) 0.094(5) Uani 1 1 d U
H570 H 0.8507 -0.0669 0.1161 0.113 Uiso 1 1 calc R
C571 C 0.9344(8) -0.1469(5) 0.0983(6) 0.055(3) Uani 1 1 d .
H57A H 0.8772 -0.1623 0.0829 0.083 Uiso 1 1 calc R
H57B H 0.9701 -0.1562 0.1398 0.083 Uiso 1 1 calc R
H57C H 0.9594 -0.1632 0.0770 0.083 Uiso 1 1 calc R
C572 C 0.962(2) -0.0688(11) 0.0474(14) 0.166(13) Uani 1 1 d .

loop_
_atom_site_aniso_label
_atom_site_aniso_U_11
_atom_site_aniso_U_22
_atom_site_aniso_U_33
_atom_site_aniso_U_23
_atom_site_aniso_U_13
_atom_site_aniso_U_12
As1 0.0119(4) 0.0118(4) 0.0211(5) 0.0019(3) 0.0059(4) 0.0008(3)
As3 0.0100(4) 0.0103(4) 0.0259(5) -0.0008(3) 0.0070(4) -0.0003(3)
As4 0.0063(4) 0.0142(5) 0.0207(5) 0.0021(3) 0.0015(3) 0.0008(3)
As2 0.0100(4) 0.0137(5) 0.0233(5) -0.0053(3) 0.0031(4) -0.0034(3)
V3 0.0094(6) 0.0125(7) 0.0211(7) -0.0013(5) 0.0039(5) -0.0004(4)
V5 0.0103(6) 0.0101(6) 0.0218(7) -0.0014(5) 0.0041(6) -0.0005(4)
V1 0.0094(6) 0.0129(7) 0.0224(7) 0.0003(5) 0.0037(5) -0.0008(5)
V4 0.0091(6) 0.0154(7) 0.0221(7) 0.0011(5) 0.0043(5) 0.0005(5)
V2 0.0117(6) 0.0165(7) 0.0260(8) -0.0033(5) 0.0060(6) -0.0004(5)
Na1 0.078(4) 0.060(3) 0.054(3) 0.015(3) 0.005(3) -0.019(3)
Na9 0.087(4) 0.062(3) 0.060(3) 0.012(3) 0.037(3) 0.016(3)
Na5 0.0133(14) 0.0148(15) 0.0259(16) 0.0028(12) 0.0064(13) 0.0002(11)
Na7 0.0256(16) 0.0141(15) 0.0244(16) 0.0050(12) 0.0075(14) 0.0009(12)
Na8 0.0206(16) 0.0249(17) 0.0312(17) 0.0006(14) 0.0111(14) -0.0017(13)
Na10 0.0321(19) 0.038(2) 0.0314(19) -0.0003(15) 0.0162(16) -0.0037(15)
Na6 0.0321(19) 0.0221(18) 0.055(2) -0.0168(16) 0.0227(18) -0.0091(15)
Na12 0.0308(19) 0.029(2) 0.052(2) -0.0024(17) 0.0159(18) -0.0037(15)
Na13 0.0186(15) 0.0245(17) 0.0330(18) -0.0002(14) 0.0092(14) -0.0012(13)
N1 0.023(4) 0.025(4) 0.034(4) -0.005(3) 0.011(3) -0.006(3)
N2 0.026(4) 0.031(4) 0.036(4) -0.001(3) 0.012(3) 0.000(3)
N3 0.022(4) 0.021(4) 0.023(4) -0.005(3) 0.002(3) 0.000(3)
N10 0.019(4) 0.028(4) 0.051(5) 0.000(4) 0.014(4) 0.008(3)
N15 0.022(4) 0.034(4) 0.040(4) 0.003(3) 0.017(3) -0.003(3)
N47 0.050(6) 0.035(5) 0.082(8) 0.016(5) 0.014(6) 0.017(5)
O1 0.006(2) 0.016(3) 0.023(3) -0.003(2) 0.003(2) -0.0031(19)
O2 0.008(2) 0.022(3) 0.018(3) -0.006(2) 0.003(2) 0.000(2)
O3 0.010(2) 0.019(3) 0.019(3) -0.003(2) 0.008(2) -0.0013(19)
O4 0.011(2) 0.018(3) 0.018(3) 0.004(2) 0.006(2) -0.0017(19)
O5 0.020(3) 0.012(3) 0.029(3) 0.002(2) 0.010(2) 0.001(2)
O6 0.016(3) 0.029(3) 0.036(3) 0.000(3) 0.012(3) 0.003(2)
O7 0.019(3) 0.016(3) 0.027(3) -0.001(2) 0.005(2) -0.002(2)
O8 0.018(3) 0.023(3) 0.031(3) 0.005(2) 0.013(3) -0.002(2)
O9 0.008(2) 0.016(3) 0.032(3) -0.009(2) 0.002(2) 0.000(2)
O12 0.012(2) 0.011(2) 0.024(3) 0.002(2) 0.012(2) -0.0010(19)
O13 0.009(3) 0.009(3) 0.040(3) 0.001(2) 0.002(2) 0.002(2)
O14 0.012(3) 0.020(3) 0.026(3) 0.006(2) 0.009(2) 0.006(2)
O15 0.014(3) 0.025(3) 0.019(3) 0.004(2) 0.011(2) 0.004(2)
O16 0.017(3) 0.015(3) 0.020(3) -0.001(2) 0.015(2) -0.002(2)
O17 0.062(7) 0.143(12) 0.237(17) 0.147(12) 0.090(10) 0.071(7)
O18 0.032(4) 0.049(5) 0.053(5) 0.002(4) 0.003(3) 0.020(3)
O19 0.023(3) 0.022(3) 0.024(3) 0.001(2) 0.010(2) -0.009(2)
O20 0.021(3) 0.036(4) 0.032(3) 0.017(3) 0.005(3) -0.001(3)
O21 0.032(3) 0.039(4) 0.049(4) -0.013(3) 0.019(3) -0.020(3)
O22 0.057(5) 0.066(6) 0.086(6) -0.051(5) 0.051(5) -0.037(4)
O23 0.026(3) 0.021(3) 0.053(4) -0.010(3) 0.014(3) 0.002(3)
O24 0.019(3) 0.024(3) 0.032(3) -0.002(3) -0.004(3) 0.009(2)
O25 0.016(3) 0.018(3) 0.032(3) 0.004(2) 0.008(2) 0.000(2)
O26 0.020(3) 0.032(3) 0.028(3) 0.000(3) 0.005(3) -0.007(3)
O27 0.023(3) 0.027(3) 0.038(3) -0.003(3) 0.013(3) 0.000(2)
O28 0.019(3) 0.014(3) 0.028(3) -0.009(2) 0.005(2) -0.005(2)
O29 0.019(3) 0.018(3) 0.040(3) 0.003(3) 0.011(3) 0.000(2)
O30 0.021(3) 0.017(3) 0.029(3) -0.008(2) 0.013(3) -0.008(2)
O31 0.020(3) 0.023(3) 0.019(3) -0.008(2) 0.013(2) -0.006(2)
O33 0.022(3) 0.022(3) 0.035(3) 0.006(3) 0.013(3) -0.005(2)
O34 0.010(2) 0.016(3) 0.024(3) 0.005(2) 0.002(2) 0.001(2)
O35 0.017(3) 0.021(3) 0.038(3) 0.002(2) 0.013(3) 0.007(2)
O75 0.018(3) 0.014(3) 0.023(3) -0.001(2) 0.006(2) 0.003(2)
O76 0.022(3) 0.022(3) 0.027(3) -0.002(2) 0.007(2) 0.004(2)
O77 0.022(3) 0.015(3) 0.039(3) 0.007(2) 0.010(3) 0.001(2)
O78 0.022(3) 0.029(3) 0.039(4) 0.000(3) 0.009(3) -0.004(3)
O79 0.025(3) 0.025(3) 0.023(3) -0.004(2) 0.008(2) -0.004(2)
O95 0.014(3) 0.024(3) 0.044(4) -0.007(3) 0.008(3) -0.005(2)
O96 0.029(3) 0.031(4) 0.048(4) 0.000(3) 0.015(3) -0.009(3)
O97 0.109(10) 0.076(8) 0.111(10) -0.019(7) 0.055(8) -0.013(7)
O98 0.031(4) 0.035(4) 0.076(5) -0.020(4) 0.023(4) 0.006(3)
O99 0.028(3) 0.026(3) 0.042(4) 0.001(3) 0.003(3) 0.006(3)
O100 0.030(3) 0.034(4) 0.043(4) 0.013(3) 0.018(3) 0.006(3)
O101 0.025(3) 0.025(3) 0.043(4) 0.001(3) 0.004(3) -0.003(3)
O102 0.055(5) 0.019(3) 0.046(4) 0.000(3) 0.016(4) -0.006(3)
O130 0.021(3) 0.044(4) 0.047(4) -0.001(3) 0.006(3) 0.009(3)
O200 0.033(4) 0.051(5) 0.059(5) -0.022(4) 0.022(4) -0.001(3)
O400 0.038(4) 0.063(5) 0.038(4) -0.001(4) 0.020(3) -0.009(4)
O500 0.058(5) 0.056(5) 0.099(7) -0.037(5) 0.057(5) -0.022(4)
O600 0.142(8) 0.061(6) 0.063(5) -0.006(5) 0.028(5) 0.016(6)
O601 0.129(11) 0.117(11) 0.069(7) 0.046(7) 0.035(7) 0.032(9)
O602 0.25(2) 0.219(18) 0.066(8) -0.012(10) -0.008(10) 0.200(18)
O603 0.037(5) 0.225(16) 0.088(8) -0.082(10) 0.006(5) 0.005(7)
O700 0.120(10) 0.100(9) 0.094(9) -0.004(7) 0.060(8) -0.007(8)
O703 0.174(16) 0.082(10) 0.153(14) 0.010(10) 0.065(13) -0.023(10)
O705 0.100(10) 0.096(10) 0.190(15) -0.062(10) 0.083(11) -0.047(8)
O750 0.072(9) 0.31(3) 0.121(12) -0.039(15) -0.031(8) 0.099(14)
C1 0.017(4) 0.024(4) 0.031(4) 0.006(3) 0.014(4) 0.000(3)
C2 0.015(4) 0.015(4) 0.015(4) -0.003(3) -0.003(3) 0.002(3)
C3 0.011(4) 0.027(4) 0.022(4) -0.002(3) -0.002(3) 0.000(3)
C4 0.012(3) 0.014(4) 0.033(4) 0.000(3) 0.009(3) 0.003(3)
C5 0.014(4) 0.027(5) 0.030(4) 0.001(4) 0.000(3) 0.002(3)
C6 0.010(4) 0.023(4) 0.036(5) -0.004(4) 0.000(4) -0.004(3)
C7 0.013(4) 0.023(4) 0.024(4) -0.004(3) 0.004(3) -0.002(3)
C8 0.012(3) 0.014(4) 0.023(4) 0.003(3) 0.002(3) -0.002(3)
C9 0.016(4) 0.023(4) 0.020(4) 0.000(3) 0.009(3) -0.004(3)
C10 0.023(4) 0.023(4) 0.035(5) -0.002(4) 0.013(4) -0.001(3)
C11 0.020(4) 0.031(5) 0.033(5) 0.000(4) 0.009(4) 0.004(4)
C12 0.016(4) 0.017(4) 0.034(5) 0.001(3) 0.002(3) -0.006(3)
C13 0.029(5) 0.035(5) 0.038(5) -0.018(4) 0.014(4) -0.019(4)
C14 0.014(4) 0.021(4) 0.030(4) -0.005(3) -0.001(4) 0.002(3)
C15 0.009(3) 0.026(4) 0.031(4) -0.009(4) 0.000(3) -0.006(3)
C16 0.013(4) 0.027(5) 0.030(4) -0.006(4) 0.000(3) 0.000(3)
C17 0.015(4) 0.028(5) 0.033(5) -0.010(4) 0.003(4) -0.001(3)
C18 0.016(4) 0.022(5) 0.045(5) -0.006(4) 0.007(4) 0.001(3)
C19 0.025(5) 0.052(7) 0.059(7) 0.019(6) 0.014(5) 0.014(5)
C20 0.018(4) 0.041(6) 0.042(6) 0.012(4) 0.003(4) 0.008(4)
C21 0.016(4) 0.030(5) 0.027(4) 0.009(4) 0.013(3) 0.000(3)
C22 0.015(4) 0.018(4) 0.026(4) 0.001(3) 0.010(3) -0.001(3)
C23 0.016(4) 0.013(4) 0.021(4) -0.002(3) 0.007(3) 0.001(3)
C24 0.011(3) 0.018(4) 0.017(4) -0.001(3) 0.003(3) 0.000(3)
C25 0.017(4) 0.012(4) 0.027(4) 0.001(3) 0.009(3) 0.000(3)
C26 0.015(3) 0.015(4) 0.017(3) 0.003(3) 0.009(3) 0.002(3)
C27 0.011(4) 0.021(4) 0.028(4) 0.011(3) 0.003(3) -0.002(3)
C28 0.016(4) 0.022(4) 0.029(4) 0.005(3) 0.003(3) -0.005(3)
C29 0.031(5) 0.058(7) 0.057(7) -0.030(6) 0.023(5) -0.014(5)
C30 0.026(5) 0.029(5) 0.062(7) -0.014(5) 0.025(5) -0.015(4)
C31 0.026(4) 0.040(5) 0.029(4) -0.012(4) 0.017(4) -0.011(4)
C32 0.024(5) 0.038(5) 0.037(5) 0.001(4) 0.006(4) 0.001(4)
C33 0.053(6) 0.029(5) 0.042(6) -0.009(4) 0.020(5) 0.006(5)
C34 0.033(5) 0.021(4) 0.030(5) -0.003(4) 0.011(4) -0.004(4)
C35 0.030(5) 0.036(6) 0.040(6) 0.006(4) -0.002(5) -0.010(4)
C36 0.035(5) 0.020(5) 0.055(6) 0.003(4) 0.013(5) -0.006(4)
C37 0.014(4) 0.033(5) 0.032(4) 0.002(4) 0.010(4) 0.006(3)
C70 0.059(8) 0.044(7) 0.091(10) 0.003(7) 0.042(8) 0.005(6)
C71 0.026(5) 0.041(6) 0.049(6) -0.025(5) 0.014(4) -0.008(4)
C80 0.032(5) 0.036(6) 0.041(5) 0.003(4) 0.015(4) 0.002(4)
C81 0.058(7) 0.044(7) 0.077(9) -0.020(6) 0.037(7) -0.003(6)
C82 0.034(5) 0.022(5) 0.059(7) -0.006(5) 0.007(5) 0.004(4)
C115 0.027(5) 0.037(6) 0.050(6) 0.004(5) 0.007(5) -0.011(4)
C570 0.140(10) 0.068(8) 0.070(7) -0.015(6) 0.052(7) 0.016(7)
C571 0.051(7) 0.042(7) 0.090(9) -0.002(6) 0.049(7) -0.002(5)
C572 0.28(4) 0.114(19) 0.22(3) 0.054(19) 0.20(3) 0.02(2)

loop_
_atom_type_symbol
_atom_type_description
_atom_type_scat_dispersion_real
_atom_type_scat_dispersion_imag
_atom_type_scat_source
C C 0.0033 0.0016 'International Tables Vol C Tables 4.2.6.8 and 6.1.1.4'
H H 0.0000 0.0000 'International Tables Vol C Tables 4.2.6.8 and 6.1.1.4'
As As 0.0499 2.0058 'International Tables Vol C Tables 4.2.6.8 and 6.1.1.4'
N N 0.0061 0.0033 'International Tables Vol C Tables 4.2.6.8 and 6.1.1.4'
Na Na 0.0362 0.0249 'International Tables Vol C Tables 4.2.6.8 and 6.1.1.4'
O O 0.0106 0.0060 'International Tables Vol C Tables 4.2.6.8 and 6.1.1.4'
V V 0.3005 0.5294 'International Tables Vol C Tables 4.2.6.8 and 6.1.1.4'

loop_
_geom_angle_atom_site_label_1
_geom_angle_atom_site_label_2
_geom_angle_atom_site_label_3
_geom_angle
_geom_angle_site_symmetry_1
_geom_angle_site_symmetry_3
O35 As1 O16 110.5(3) . .
O35 As1 O15 107.8(3) . .
O16 As1 O15 110.0(2) . .
O35 As1 C26 109.1(3) . .
O16 As1 C26 108.4(3) . .
O15 As1 C26 111.0(3) . .
O33 As3 O31 109.5(3) . .
O33 As3 O12 109.8(3) . .
O31 As3 O12 110.3(2) . .
O33 As3 C1 108.0(3) . .
O31 As3 C1 108.3(3) . .
O12 As3 C1 110.8(3) . .
O34 As4 O14 108.1(3) . .
O34 As4 O13 109.6(3) . .
O14 As4 O13 111.6(3) . .
O34 As4 C8 111.2(3) . .
O14 As4 C8 109.2(3) . .
O13 As4 C8 107.2(3) . .
O28 As2 O30 108.7(3) . .
O28 As2 O9 108.5(3) . .
O30 As2 O9 110.2(3) . .
O28 As2 C15 112.3(3) . .
O30 As2 C15 108.9(3) . .
O9 As2 C15 108.2(3) . .
O7 V3 O2 108.0(3) . .
O7 V3 O12 106.6(3) . .
O2 V3 O12 88.9(2) . .
O7 V3 O13 108.8(3) . .
O2 V3 O13 143.1(2) . .
O12 V3 O13 83.3(2) . .
O7 V3 O3 105.9(3) . .
O2 V3 O3 78.7(2) . .
O12 V3 O3 147.4(2) . .
O13 V3 O3 88.8(2) . .
O7 V3 V5 109.0(2) . .
O2 V3 V5 39.57(15) . .
O12 V3 V5 124.06(16) . .
O13 V3 V5 122.2(2) . .
O3 V3 V5 39.31(14) . .
O7 V3 Na5 111.4(2) . 4_565
O2 V3 Na5 124.05(17) . 4_565
O12 V3 Na5 42.83(16) . 4_565
O13 V3 Na5 40.64(17) . 4_565
O3 V3 Na5 124.12(16) . 4_565
V5 V3 Na5 139.55(7) . 4_565
O25 V5 O3 109.2(3) . .
O25 V5 O4 108.2(3) . .
O3 V5 O4 83.3(2) . .
O25 V5 O2 109.5(3) . .
O3 V5 O2 84.2(2) . .
O4 V5 O2 142.3(2) . .
O25 V5 O1 110.0(3) . .
O3 V5 O1 140.7(2) . .
O4 V5 O1 83.7(2) . .
O2 V5 O1 83.8(2) . .
O25 V5 V2 113.6(2) . .
O3 V5 V2 119.37(16) . .
O4 V5 V2 119.31(16) . .
O2 V5 V2 42.25(15) . .
O1 V5 V2 41.80(16) . .
O25 V5 V4 111.7(2) . .
O3 V5 V4 41.82(15) . .
O4 V5 V4 41.78(16) . .
O2 V5 V4 119.93(17) . .
O1 V5 V4 118.84(16) . .
V2 V5 V4 134.69(6) . .
O25 V5 V3 113.1(2) . .
O3 V5 V3 42.42(15) . .
O4 V5 V3 119.43(16) . .
O2 V5 V3 42.01(15) . .
O1 V5 V3 118.83(17) . .
V2 V5 V3 81.39(5) . .
V4 V5 V3 81.82(5) . .
O25 V5 V1 113.2(2) . .
O3 V5 V1 118.14(16) . .
O4 V5 V1 41.94(16) . .
O2 V5 V1 119.20(16) . .
O1 V5 V1 41.94(16) . .
V2 V5 V1 81.12(5) . .
V4 V5 V1 80.86(5) . .
V3 V5 V1 133.72(6) . .
O5 V1 O16 106.7(3) . .
O5 V1 O1 106.7(3) . .
O16 V1 O1 146.5(2) . .
O5 V1 O4 107.9(2) . .
O16 V1 O4 88.8(2) . .
O1 V1 O4 79.0(2) . .
O5 V1 O9 108.8(3) . .
O16 V1 O9 83.3(2) . .
O1 V1 O9 88.1(2) . .
O4 V1 O9 143.1(2) . .
O5 V1 V5 110.0(2) . .
O16 V1 V5 123.24(16) . .
O1 V1 V5 39.76(14) . .
O4 V1 V5 39.39(15) . .
O9 V1 V5 121.64(18) . .
O5 V1 Na6 109.7(2) . .
O16 V1 Na6 41.51(16) . .
O1 V1 Na6 125.32(17) . .
O4 V1 Na6 124.11(17) . .
O9 V1 Na6 42.14(16) . .
V5 V1 Na6 140.24(9) . .
O8 V4 O4 109.0(3) . .
O8 V4 O3 106.1(3) . .
O4 V4 O3 78.5(2) . .
O8 V4 O15 105.3(3) . .
O4 V4 O15 89.3(2) . .
O3 V4 O15 148.5(2) . .
O8 V4 O14 108.5(3) . .
O4 V4 O14 142.4(2) . .
O3 V4 O14 89.0(2) . .
O15 V4 O14 83.2(2) . .
O8 V4 V5 109.5(2) . .
O4 V4 V5 39.52(15) . .
O3 V4 V5 39.27(15) . .
O15 V4 V5 124.92(16) . .
O14 V4 V5 122.18(16) . .
O8 V4 Na9 119.1(2) . .
O4 V4 Na9 117.07(19) . .
O3 V4 Na9 119.89(19) . .
O15 V4 Na9 42.10(18) . .
O14 V4 Na9 41.86(18) . .
V5 V4 Na9 131.41(12) . .
O6 V2 O1 106.7(3) . .
O6 V2 O2 108.2(3) . .
O1 V2 O2 79.4(2) . .
O6 V2 O31 107.1(3) . .
O1 V2 O31 146.1(2) . .
O2 V2 O31 88.4(2) . .
O6 V2 O30 106.2(3) . .
O1 V2 O30 89.1(2) . .
O2 V2 O30 145.6(2) . .
O31 V2 O30 83.3(2) . .
O6 V2 V5 109.8(2) . .
O1 V2 V5 39.94(15) . .
O2 V2 V5 39.70(16) . .
O31 V2 V5 123.23(17) . .
O30 V2 V5 123.80(17) . .
O6 V2 Na1 108.6(2) . .
O1 V2 Na1 125.4(2) . .
O2 V2 Na1 124.83(19) . .
O31 V2 Na1 41.93(18) . .
O30 V2 Na1 41.71(19) . .
V5 V2 Na1 141.61(12) . .
O700 Na1 O750 118.0(6) . .
O700 Na1 O102 94.3(4) . .
O750 Na1 O102 114.2(7) . .
O700 Na1 O30 97.0(4) . .
O750 Na1 O30 87.1(7) . .
O102 Na1 O30 147.1(3) . .
O700 Na1 O31 146.5(5) . .
O750 Na1 O31 91.4(6) . .
O102 Na1 O31 86.8(3) . .
O30 Na1 O31 67.1(2) . .
O700 Na1 V2 127.0(4) . .
O750 Na1 V2 86.2(7) . .
O102 Na1 V2 118.9(3) . .
O30 Na1 V2 33.92(15) . .
O31 Na1 V2 33.42(15) . .
O700 Na1 Na9 37.7(4) . 3_765
O750 Na1 Na9 85.2(6) . 3_765
O102 Na1 Na9 92.1(2) . 3_765
O30 Na1 Na9 115.4(2) . 3_765
O31 Na1 Na9 175.7(3) . 3_765
V2 Na1 Na9 148.57(18) . 3_765
O700 Na1 Na6 76.2(4) . 3_765
O750 Na1 Na6 144.2(7) . 3_765
O102 Na1 Na6 30.1(2) . 3_765
O30 Na1 Na6 125.5(3) . 3_765
O31 Na1 Na6 89.2(2) . 3_765
V2 Na1 Na6 112.12(15) . 3_765
Na9 Na1 Na6 91.94(16) 3_765 3_765
O700 Na9 O14 99.9(4) 3_765 .
O700 Na9 O78 82.8(4) 3_765 .
O14 Na9 O78 94.3(3) . .
O700 Na9 O15 93.2(4) 3_765 .
O14 Na9 O15 65.7(2) . .
O78 Na9 O15 158.8(3) . .
O700 Na9 O602 99.5(7) 3_765 .
O14 Na9 O602 149.6(7) . .
O78 Na9 O602 111.2(5) . .
O15 Na9 O602 90.0(5) . .
O700 Na9 O603 159.6(5) 3_765 .
O14 Na9 O603 82.6(3) . .
O78 Na9 O603 117.4(4) . .
O15 Na9 O603 69.2(4) . .
O602 Na9 O603 71.3(7) . .
O700 Na9 V4 93.3(4) 3_765 .
O14 Na9 V4 33.13(15) . .
O78 Na9 V4 126.0(3) . .
O15 Na9 V4 33.15(14) . .
O602 Na9 V4 122.6(5) . .
O603 Na9 V4 77.7(3) . .
O700 Na9 Na12 115.6(4) 3_765 2_654
O14 Na9 Na12 109.2(2) . 2_654
O78 Na9 Na12 40.13(18) . 2_654
O15 Na9 Na12 151.1(3) . 2_654
O602 Na9 Na12 82.9(3) . 2_654
O603 Na9 Na12 82.1(4) . 2_654
V4 Na9 Na12 138.83(19) . 2_654
O700 Na9 Na1 36.3(4) 3_765 3_765
O14 Na9 Na1 136.2(3) . 3_765
O78 Na9 Na1 84.1(2) . 3_765
O15 Na9 Na1 104.9(2) . 3_765
O602 Na9 Na1 65.5(6) . 3_765
O603 Na9 Na1 136.4(3) . 3_765
V4 Na9 Na1 121.74(19) . 3_765
Na12 Na9 Na1 97.51(17) 2_654 3_765
O13 Na5 O20 95.2(2) 4_566 .
O13 Na5 O76 147.8(2) 4_566 .
O20 Na5 O76 82.3(2) . .
O13 Na5 O77 95.6(2) 4_566 .
O20 Na5 O77 167.6(3) . .
O76 Na5 O77 91.7(2) . .
O13 Na5 O75 105.8(2) 4_566 .
O20 Na5 O75 89.7(2) . .
O76 Na5 O75 106.2(2) . .
O77 Na5 O75 81.5(2) . .
O13 Na5 O12 65.90(19) 4_566 4_566
O20 Na5 O12 107.5(2) . 4_566
O76 Na5 O12 84.2(2) . 4_566
O77 Na5 O12 82.5(2) . 4_566
O75 Na5 O12 161.1(2) . 4_566
O13 Na5 Na10 123.10(19) 4_566 .
O20 Na5 Na10 42.06(17) . .
O76 Na5 Na10 41.47(16) . .
O77 Na5 Na10 133.19(19) . .
O75 Na5 Na10 108.31(17) . .
O12 Na5 Na10 89.97(16) 4_566 .
O13 Na5 V3 32.86(13) 4_566 4_566
O20 Na5 V3 101.64(19) . 4_566
O76 Na5 V3 116.04(17) . 4_566
O77 Na5 V3 90.77(17) . 4_566
O75 Na5 V3 137.25(17) . 4_566
O12 Na5 V3 33.14(12) 4_566 4_566
Na10 Na5 V3 107.44(10) . 4_566
O13 Na5 Na7 81.09(16) 4_566 .
O20 Na5 Na7 61.22(16) . .
O76 Na5 Na7 123.66(18) . .
O77 Na5 Na7 114.67(17) . .
O75 Na5 Na7 39.78(14) . .
O12 Na5 Na7 144.51(16) 4_566 .
Na10 Na5 Na7 97.88(11) . .
V3 Na5 Na7 112.51(9) 4_566 .
O13 Na5 Na6 125.80(19) 4_566 2_745
O20 Na5 Na6 138.9(2) . 2_745
O76 Na5 Na6 62.42(16) . 2_745
O77 Na5 Na6 31.09(16) . 2_745
O75 Na5 Na6 81.38(15) . 2_745
O12 Na5 Na6 90.01(15) 4_566 2_745
Na10 Na5 Na6 103.40(11) . 2_745
V3 Na5 Na6 112.03(10) 4_566 2_745
Na7 Na5 Na6 121.14(10) . 2_745
O19 Na7 O34 95.0(2) . 4_566
O19 Na7 O75 113.6(2) . .
O34 Na7 O75 83.9(2) 4_566 .
O19 Na7 O29 131.9(2) . .
O34 Na7 O29 116.5(2) 4_566 .
O75 Na7 O29 105.6(2) . .
O19 Na7 O27 77.5(2) . .
O34 Na7 O27 89.9(2) 4_566 .
O75 Na7 O27 167.7(2) . .
O29 Na7 O27 67.8(2) . .
O19 Na7 O99 76.5(2) . .
O34 Na7 O99 158.3(2) 4_566 .
O75 Na7 O99 81.5(2) . .
O29 Na7 O99 82.9(2) . .
O27 Na7 O99 107.2(2) . .
O19 Na7 Na8 85.44(17) . .
O34 Na7 Na8 130.56(18) 4_566 .
O75 Na7 Na8 140.53(18) . .
O29 Na7 Na8 46.48(16) . .
O27 Na7 Na8 41.81(15) . .
O99 Na7 Na8 69.34(16) . .
O19 Na7 Na5 76.71(16) . .
O34 Na7 Na5 70.83(15) 4_566 .
O75 Na7 Na5 40.26(14) . .
O29 Na7 Na5 145.73(18) . .
O27 Na7 Na5 146.09(18) . .
O99 Na7 Na5 87.74(16) . .
Na8 Na7 Na5 153.81(12) . .
O19 Na7 Na13 116.88(18) . .
O34 Na7 Na13 82.99(16) 4_566 .
O75 Na7 Na13 128.67(18) . .
O29 Na7 Na13 41.88(16) . .
O27 Na7 Na13 39.54(15) . .
O99 Na7 Na13 118.65(18) . .
Na8 Na7 Na13 54.19(9) . .
Na5 Na7 Na13 151.82(12) . .
O79 Na8 O26 105.1(2) 3_655 .
O79 Na8 O79 91.8(2) 3_655 .
O26 Na8 O79 162.8(3) . .
O79 Na8 O27 147.4(2) 3_655 .
O26 Na8 O27 86.5(2) . .
O79 Na8 O27 80.4(2) . .
O79 Na8 O99 77.9(2) 3_655 3_655
O26 Na8 O99 95.8(2) . 3_655
O79 Na8 O99 85.1(2) . 3_655
O27 Na8 O99 132.0(3) . 3_655
O79 Na8 O29 85.1(2) 3_655 .
O26 Na8 O29 75.3(2) . .
O79 Na8 O29 109.4(2) . .
O27 Na8 O29 68.2(2) . .
O99 Na8 O29 158.1(2) 3_655 .
O79 Na8 Na8 47.26(16) 3_655 3_655
O26 Na8 Na8 152.3(2) . 3_655
O79 Na8 Na8 44.57(16) . 3_655
O27 Na8 Na8 117.9(2) . 3_655
O99 Na8 Na8 77.9(2) 3_655 3_655
O29 Na8 Na8 100.61(19) . 3_655
O79 Na8 Na13 125.8(2) 3_655 .
O26 Na8 Na13 46.77(16) . .
O79 Na8 Na13 123.97(19) . .
O27 Na8 Na13 44.93(17) . .
O99 Na8 Na13 136.9(2) 3_655 .
O29 Na8 Na13 47.52(15) . .
Na8 Na8 Na13 145.23(17) 3_655 .
O79 Na8 Na7 99.99(18) 3_655 .
O26 Na8 Na7 108.15(18) . .
O79 Na8 Na7 70.55(16) . .
O27 Na8 Na7 47.52(16) . .
O99 Na8 Na7 155.5(2) 3_655 .
O29 Na8 Na7 41.38(14) . .
Na8 Na8 Na7 82.94(13) 3_655 .
Na13 Na8 Na7 63.85(10) . .
O600 Na10 O76 99.4(4) . .
O600 Na10 O100 118.8(5) . .
O76 Na10 O100 108.0(3) . .
O600 Na10 O20 110.4(5) . .
O76 Na10 O20 88.9(2) . .
O100 Na10 O20 123.3(3) . .
O600 Na10 Na5 119.9(4) . .
O76 Na10 Na5 45.28(16) . .
O100 Na10 Na5 118.2(2) . .
O20 Na10 Na5 45.07(16) . .
O102 Na6 O16 89.5(2) 3_765 .
O102 Na6 O101 104.1(3) 3_765 .
O16 Na6 O101 100.1(2) . .
O102 Na6 O9 144.5(3) 3_765 .
O16 Na6 O9 67.49(19) . .
O101 Na6 O9 106.2(3) . .
O102 Na6 O77 98.3(3) 3_765 2_755
O16 Na6 O77 150.9(3) . 2_755
O101 Na6 O77 105.0(3) . 2_755
O9 Na6 O77 91.3(2) . 2_755
O102 Na6 V1 120.4(2) 3_765 .
O16 Na6 V1 33.56(13) . .
O101 Na6 V1 102.5(2) . .
O9 Na6 V1 34.21(14) . .
O77 Na6 V1 124.2(2) 2_755 .
O102 Na6 Na1 30.1(2) 3_765 3_765
O16 Na6 Na1 91.86(19) . 3_765
O101 Na6 Na1 132.9(2) . 3_765
O9 Na6 Na1 120.4(2) . 3_765
O77 Na6 Na1 81.79(19) 2_755 3_765
V1 Na6 Na1 111.66(14) . 3_765
O102 Na6 Na5 96.7(2) 3_765 2_755
O16 Na6 Na5 172.6(2) . 2_755
O101 Na6 Na5 74.44(18) . 2_755
O9 Na6 Na5 108.86(17) . 2_755
O77 Na6 Na5 32.05(16) 2_755 2_755
V1 Na6 Na5 141.83(12) . 2_755
Na1 Na6 Na5 95.55(12) 3_765 2_755
O78 Na12 O21 97.5(3) 2_644 .
O78 Na12 O95 81.5(2) 2_644 .
O21 Na12 O95 175.8(3) . .
O78 Na12 O96 123.2(3) 2_644 .
O21 Na12 O96 94.5(3) . .
O95 Na12 O96 82.7(2) . .
O78 Na12 O97 123.0(4) 2_644 .
O21 Na12 O97 98.5(4) . .
O95 Na12 O97 85.4(4) . .
O96 Na12 O97 109.5(4) . .
O78 Na12 Na13 100.9(2) 2_644 3_655
O21 Na12 Na13 135.1(2) . 3_655
O95 Na12 Na13 41.61(17) . 3_655
O96 Na12 Na13 41.66(18) . 3_655
O97 Na12 Na13 104.8(3) . 3_655
O78 Na12 Na9 41.62(19) 2_644 2_644
O21 Na12 Na9 99.9(2) . 2_644
O95 Na12 Na9 82.10(19) . 2_644
O96 Na12 Na9 160.2(2) . 2_644
O97 Na12 Na9 81.7(3) . 2_644
Na13 Na12 Na9 120.82(15) 3_655 2_644
O98 Na13 O95 88.3(3) . 3_655
O98 Na13 O96 97.1(3) . 3_655
O95 Na13 O96 84.0(2) 3_655 3_655
O98 Na13 O27 106.7(3) . .
O95 Na13 O27 87.4(2) 3_655 .
O96 Na13 O27 154.4(3) 3_655 .
O98 Na13 O26 90.6(3) . .
O95 Na13 O26 173.5(3) 3_655 .
O96 Na13 O26 102.5(2) 3_655 .
O27 Na13 O26 86.8(2) . .
O98 Na13 O29 167.7(3) . .
O95 Na13 O29 103.7(2) 3_655 .
O96 Na13 O29 87.0(2) 3_655 .
O27 Na13 O29 71.7(2) . .
O26 Na13 O29 77.2(2) . .
O98 Na13 Na8 118.4(3) . .
O95 Na13 Na8 130.2(2) 3_655 .
O96 Na13 Na8 127.8(2) 3_655 .
O27 Na13 Na8 46.50(17) . .
O26 Na13 Na8 45.54(16) . .
O29 Na13 Na8 51.29(16) . .
O98 Na13 Na12 99.1(3) . 3_655
O95 Na13 Na12 42.13(18) 3_655 3_655
O96 Na13 Na12 42.42(18) 3_655 3_655
O27 Na13 Na12 122.19(19) . 3_655
O26 Na13 Na12 144.4(2) . 3_655
O29 Na13 Na12 91.83(18) . 3_655
Na8 Na13 Na12 142.36(13) . 3_655
O98 Na13 Na7 146.1(2) . .
O95 Na13 Na7 72.67(17) 3_655 .
O96 Na13 Na7 108.1(2) 3_655 .
O27 Na13 Na7 46.32(16) . .
O26 Na13 Na7 105.15(19) . .
O29 Na13 Na7 40.10(15) . .
Na8 Na13 Na7 61.95(9) . .
Na12 Na13 Na7 85.54(11) 3_655 .
C31 N1 C29 120.9(8) . .
C31 N1 C30 120.3(8) . .
C29 N1 C30 118.2(8) . .
C34 N2 C33 122.3(8) . .
C34 N2 C32 120.2(8) . .
C33 N2 C32 117.0(8) . .
C37 N3 C36 123.3(8) . .
C37 N3 C35 120.9(8) . .
C36 N3 C35 115.7(8) . .
C71 N10 C82 123.7(9) . .
C71 N10 C70 119.2(9) . .
C82 N10 C70 116.9(8) . .
C80 N15 C115 122.9(9) . .
C80 N15 C81 119.1(9) . .
C115 N15 C81 117.8(9) . .
C570 N47 C571 127.0(14) . .
C570 N47 C572 121.8(15) . .
C571 N47 C572 109.2(13) . .
V5 O1 V2 98.3(2) . .
V5 O1 V1 98.3(2) . .
V2 O1 V1 149.2(3) . .
V5 O2 V3 98.4(2) . .
V5 O2 V2 98.1(2) . .
V3 O2 V2 148.3(3) . .
V5 O3 V4 98.9(2) . .
V5 O3 V3 98.3(2) . .
V4 O3 V3 149.8(3) . .
V5 O4 V4 98.7(2) . .
V5 O4 V1 98.7(2) . .
V4 O4 V1 147.8(3) . .
As2 O9 V1 126.2(3) . .
As2 O9 Na6 130.1(3) . .
V1 O9 Na6 103.7(2) . .
As3 O12 V3 124.4(3) . .
As3 O12 Na5 130.4(3) . 4_565
V3 O12 Na5 104.0(2) . 4_565
As4 O13 V3 126.6(3) . .
As4 O13 Na5 126.6(3) . 4_565
V3 O13 Na5 106.5(2) . 4_565
As4 O14 V4 126.5(3) . .
As4 O14 Na9 126.1(3) . .
V4 O14 Na9 105.0(3) . .
As1 O15 V4 126.5(3) . .
As1 O15 Na9 122.1(3) . .
V4 O15 Na9 104.7(3) . .
As1 O16 V1 126.3(3) . .
As1 O16 Na6 128.7(3) . .
V1 O16 Na6 104.9(2) . .
C22 O19 Na7 120.0(5) . .
C22 O20 Na10 133.7(5) . .
C22 O20 Na5 128.3(6) . .
Na10 O20 Na5 92.9(2) . .
C13 O21 Na12 122.8(7) . .
C31 O26 Na8 120.7(6) . .
C31 O26 Na13 140.4(6) . .
Na8 O26 Na13 87.7(2) . .
C34 O27 Na13 126.3(6) . .
C34 O27 Na8 131.5(6) . .
Na13 O27 Na8 88.6(2) . .
C34 O27 Na7 115.4(6) . .
Na13 O27 Na7 94.1(2) . .
Na8 O27 Na7 90.7(2) . .
C37 O29 Na7 146.7(5) . .
C37 O29 Na13 110.6(5) . .
Na7 O29 Na13 98.0(2) . .
C37 O29 Na8 108.5(5) . .
Na7 O29 Na8 92.1(2) . .
Na13 O29 Na8 81.19(19) . .
As2 O30 V2 126.3(3) . .
As2 O30 Na1 128.9(3) . .
V2 O30 Na1 104.4(3) . .
As3 O31 V2 124.0(3) . .
As3 O31 Na1 131.3(3) . .
V2 O31 Na1 104.6(3) . .
As4 O34 Na7 134.8(3) . 4_565
Na7 O75 Na5 100.0(2) . .
Na10 O76 Na5 93.3(2) . .
Na6 O77 Na5 116.9(3) 2_745 .
Na12 O78 Na9 98.2(3) 2_654 .
Na8 O79 Na8 88.2(2) 3_655 .
Na13 O95 Na12 96.3(2) 3_655 .
C80 O96 Na13 129.2(7) . 3_655
C80 O96 Na12 131.5(7) . .
Na13 O96 Na12 95.9(3) 3_655 .
C71 O98 Na13 143.7(7) . .
Na8 O99 Na7 123.6(3) 3_655 .
Na1 O102 Na6 119.8(4) . 3_765
C570 O600 Na10 136.1(11) . .
Na9 O603 H603 109.8 . .
Na1 O700 Na9 105.9(6) . 3_765
C2 C1 C6 120.8(8) . .
C2 C1 As3 121.7(6) . .
C6 C1 As3 117.3(6) . .
C3 C2 C1 119.2(7) . .
C3 C2 H2 120.4 . .
C1 C2 H2 120.4 . .
C2 C3 C4 122.2(8) . .
C2 C3 H3 118.9 . .
C4 C3 H3 118.9 . .
C3 C4 C5 117.7(7) . .
C3 C4 C14 122.9(7) . .
C5 C4 C14 119.3(7) . .
C6 C5 C4 121.7(7) . .
C6 C5 H5 119.1 . .
C4 C5 H5 119.1 . .
C5 C6 C1 118.1(8) . .
C5 C6 H6 120.9 . .
C1 C6 H6 120.9 . .
C8 C7 C12 117.5(8) . .
C8 C7 H7 121.2 . .
C12 C7 H7 121.2 . .
C9 C8 C7 121.2(7) . .
C9 C8 As4 118.8(6) . .
C7 C8 As4 120.0(6) . .
C8 C9 C10 120.3(7) . .
C8 C9 H9 119.9 . .
C10 C9 H9 119.9 . .
C11 C10 C9 120.2(8) . .
C11 C10 H10 119.9 . .
C9 C10 H10 119.9 . .
C10 C11 C12 118.4(9) . .
C10 C11 C13 121.7(8) . .
C12 C11 C13 119.8(8) . .
C11 C12 C7 122.1(8) . .
C11 C12 H12 118.9 . .
C7 C12 H12 118.9 . .
O21 C13 O22 125.4(9) . .
O21 C13 C11 118.8(9) . .
O22 C13 C11 115.7(8) . .
O24 C14 O23 122.6(8) . .
O24 C14 C4 120.7(7) . .
O23 C14 C4 116.7(7) . .
C16 C15 C21 119.1(8) . .
C16 C15 As2 122.7(7) . .
C21 C15 As2 118.2(6) . .
C15 C16 C17 120.2(9) . .
C15 C16 H16 119.9 . .
C17 C16 H16 119.9 . .
C18 C17 C16 121.0(8) . .
C18 C17 H17 119.5 . .
C16 C17 H17 119.5 . .
C17 C18 C20 118.6(9) . .
C17 C18 C19 121.0(9) . .
C20 C18 C19 120.3(10) . .
O17 C19 O18 124.8(10) . .
O17 C19 C18 118.1(10) . .
O18 C19 C18 117.1(10) . .
C21 C20 C18 122.0(10) . .
C21 C20 H20 119.0 . .
C18 C20 H20 119.0 . .
C20 C21 C15 119.1(8) . .
C20 C21 H21 120.5 . .
C15 C21 H21 120.5 . .
O19 C22 O20 125.6(7) . .
O19 C22 C23 117.6(7) . .
O20 C22 C23 116.8(7) . .
C24 C23 C28 120.3(7) . .
C24 C23 C22 119.9(7) . .
C28 C23 C22 119.8(7) . .
C23 C24 C25 119.8(7) . .
C23 C24 H24 120.1 . .
C25 C24 H24 120.1 . .
C26 C25 C24 119.9(7) . .
C26 C25 H25 120.1 . .
C24 C25 H25 120.1 . .
C25 C26 C27 121.1(7) . .
C25 C26 As1 119.1(6) . .
C27 C26 As1 119.7(5) . .
C26 C27 C28 118.8(7) . .
C26 C27 H27 120.6 . .
C28 C27 H27 120.6 . .
C23 C28 C27 120.0(7) . .
C23 C28 H28 120.0 . .
C27 C28 H28 120.0 . .
N1 C29 H29A 109.5 . .
N1 C29 H29B 109.5 . .
H29A C29 H29B 109.5 . .
N1 C29 H29C 109.5 . .
H29A C29 H29C 109.5 . .
H29B C29 H29C 109.5 . .
N1 C30 H30A 109.5 . .
N1 C30 H30B 109.5 . .
H30A C30 H30B 109.5 . .
N1 C30 H30C 109.5 . .
H30A C30 H30C 109.5 . .
H30B C30 H30C 109.5 . .
O26 C31 N1 127.2(8) . .
O26 C31 H31 116.4 . .
N1 C31 H31 116.4 . .
N2 C32 H32A 109.5 . .
N2 C32 H32B 109.5 . .
H32A C32 H32B 109.5 . .
N2 C32 H32C 109.5 . .
H32A C32 H32C 109.5 . .
H32B C32 H32C 109.5 . .
N2 C33 H33A 109.5 . .
N2 C33 H33B 109.5 . .
H33A C33 H33B 109.5 . .
N2 C33 H33C 109.5 . .
H33A C33 H33C 109.5 . .
H33B C33 H33C 109.5 . .
O27 C34 N2 125.8(9) . .
O27 C34 H34 117.1 . .
N2 C34 H34 117.1 . .
N3 C35 H35A 109.5 . .
N3 C35 H35B 109.5 . .
H35A C35 H35B 109.5 . .
N3 C35 H35C 109.5 . .
H35A C35 H35C 109.5 . .
H35B C35 H35C 109.5 . .
N3 C36 H36A 109.5 . .
N3 C36 H36B 109.5 . .
H36A C36 H36B 109.5 . .
N3 C36 H36C 109.5 . .
H36A C36 H36C 109.5 . .
H36B C36 H36C 109.5 . .
O29 C37 N3 126.8(8) . .
O29 C37 H37 116.6 . .
N3 C37 H37 116.6 . .
N10 C70 H70A 109.5 . .
N10 C70 H70B 109.5 . .
H70A C70 H70B 109.5 . .
N10 C70 H70C 109.5 . .
H70A C70 H70C 109.5 . .
H70B C70 H70C 109.5 . .
O98 C71 N10 126.5(10) . .
O98 C71 H71 116.7 . .
N10 C71 H71 116.7 . .
O96 C80 N15 126.5(10) . .
O96 C80 H80 116.7 . .
N15 C80 H80 116.7 . .
N15 C81 H81A 109.5 . .
N15 C81 H81B 109.5 . .
H81A C81 H81B 109.5 . .
N15 C81 H81C 109.5 . .
H81A C81 H81C 109.5 . .
H81B C81 H81C 109.5 . .
N10 C82 H82A 109.5 . .
N10 C82 H82B 109.5 . .
H82A C82 H82B 109.5 . .
N10 C82 H82C 109.5 . .
H82A C82 H82C 109.5 . .
H82B C82 H82C 109.5 . .
N15 C115 H11A 109.5 . .
N15 C115 H11B 109.5 . .
H11A C115 H11B 109.5 . .
N15 C115 H11C 109.5 . .
H11A C115 H11C 109.5 . .
H11B C115 H11C 109.5 . .
N47 C570 O600 122.6(19) . .
N47 C570 H570 118.7 . .
O600 C570 H570 118.7 . .
N47 C571 H57A 109.5 . .
N47 C571 H57B 109.5 . .
H57A C571 H57B 109.5 . .
N47 C571 H57C 109.5 . .
H57A C571 H57C 109.5 . .
H57B C571 H57C 109.5 . .

loop_
_geom_bond_atom_site_label_1
_geom_bond_atom_site_label_2
_geom_bond_distance
_geom_bond_site_symmetry_2
As1 O35 1.667(5) .
As1 O16 1.693(5) .
As1 O15 1.707(5) .
As1 C26 1.917(7) .
As3 O33 1.672(6) .
As3 O31 1.694(5) .
As3 O12 1.706(5) .
As3 C1 1.912(9) .
As4 O34 1.661(5) .
As4 O14 1.686(6) .
As4 O13 1.696(6) .
As4 C8 1.928(8) .
As2 O28 1.653(5) .
As2 O30 1.667(6) .
As2 O9 1.695(5) .
As2 C15 1.893(9) .
V3 O7 1.624(6) .
V3 O2 1.963(5) .
V3 O12 1.964(5) .
V3 O13 1.972(5) .
V3 O3 1.978(5) .
V3 V5 2.902(2) .
V3 Na5 3.485(3) 4_565
V5 O25 1.602(6) .
V5 O3 1.857(5) .
V5 O4 1.866(5) .
V5 O2 1.869(5) .
V5 O1 1.879(5) .
V5 V2 2.8967(19) .
V5 V4 2.8992(18) .
V5 V1 2.907(2) .
V1 O5 1.609(6) .
V1 O16 1.957(5) .
V1 O1 1.964(5) .
V1 O4 1.966(5) .
V1 O9 1.979(5) .
V1 Na6 3.420(4) .
V4 O8 1.607(5) .
V4 O4 1.954(5) .
V4 O3 1.957(5) .
V4 O15 1.977(5) .
V4 O14 1.979(5) .
V4 Na9 3.497(6) .
V2 O6 1.612(6) .
V2 O1 1.951(5) .
V2 O2 1.967(5) .
V2 O31 1.973(6) .
V2 O30 1.997(5) .
V2 Na1 3.467(5) .
Na1 O700 2.223(14) .
Na1 O750 2.306(15) .
Na1 O102 2.334(9) .
Na1 O30 2.381(8) .
Na1 O31 2.394(8) .
Na1 Na9 3.608(8) 3_765
Na1 Na6 4.040(7) 3_765
Na9 O700 2.296(15) 3_765
Na9 O14 2.416(8) .
Na9 O78 2.420(8) .
Na9 O15 2.425(7) .
Na9 O602 2.437(19) .
Na9 O603 2.577(16) .
Na9 Na12 3.606(7) 2_654
Na9 Na1 3.608(8) 3_765
Na5 O13 2.367(6) 4_566
Na5 O20 2.418(7) .
Na5 O76 2.428(6) .
Na5 O77 2.430(7) .
Na5 O75 2.431(6) .
Na5 O12 2.442(6) 4_566
Na5 Na10 3.411(5) .
Na5 V3 3.485(3) 4_566
Na5 Na7 3.705(4) .
Na5 Na6 4.085(5) 2_745
Na7 O19 2.324(6) .
Na7 O34 2.365(6) 4_566
Na7 O75 2.407(6) .
Na7 O29 2.411(6) .
Na7 O27 2.688(7) .
Na7 O99 2.720(8) .
Na7 Na8 3.644(5) .
Na7 Na13 3.707(5) .
Na8 O79 2.316(7) 3_655
Na8 O26 2.392(7) .
Na8 O79 2.424(7) .
Na8 O27 2.430(7) .
Na8 O99 2.504(8) 3_655
Na8 O29 2.644(7) .
Na8 Na8 3.298(6) 3_655
Na8 Na13 3.349(5) .
Na10 O600 2.216(11) .
Na10 O76 2.263(7) .
Na10 O100 2.277(8) .
Na10 O20 2.288(7) .
Na6 O102 2.335(8) 3_765
Na6 O16 2.346(6) .
Na6 O101 2.349(8) .
Na6 O9 2.361(6) .
Na6 O77 2.364(7) 2_755
Na6 Na1 4.040(7) 3_765
Na6 Na5 4.085(5) 2_755
Na12 O78 2.349(7) 2_644
Na12 O21 2.363(8) .
Na12 O95 2.386(8) .
Na12 O96 2.398(8) .
Na12 O97 2.418(13) .
Na12 Na13 3.536(6) 3_655
Na12 Na9 3.606(7) 2_644
Na13 O98 2.280(7) .
Na13 O95 2.362(7) 3_655
Na13 O96 2.363(7) 3_655
Na13 O27 2.366(7) .
Na13 O26 2.442(7) .
Na13 O29 2.499(7) .
Na13 Na12 3.536(6) 3_655
N1 C31 1.320(11) .
N1 C29 1.429(13) .
N1 C30 1.434(11) .
N2 C34 1.294(12) .
N2 C33 1.478(12) .
N2 C32 1.486(12) .
N3 C37 1.298(11) .
N3 C36 1.466(11) .
N3 C35 1.468(11) .
N10 C71 1.320(12) .
N10 C82 1.447(12) .
N10 C70 1.466(15) .
N15 C80 1.322(12) .
N15 C115 1.422(12) .
N15 C81 1.453(14) .
N47 C570 1.270(19) .
N47 C571 1.406(14) .
N47 C572 1.60(2) .
O12 Na5 2.442(6) 4_565
O13 Na5 2.367(6) 4_565
O17 C19 1.233(16) .
O18 C19 1.279(13) .
O19 C22 1.253(9) .
O20 C22 1.256(10) .
O21 C13 1.238(11) .
O22 C13 1.265(12) .
O23 C14 1.278(10) .
O24 C14 1.257(10) .
O26 C31 1.251(10) .
O27 C34 1.241(11) .
O29 C37 1.253(11) .
O34 Na7 2.365(6) 4_565
O77 Na6 2.364(7) 2_745
O78 Na12 2.349(7) 2_654
O79 Na8 2.316(7) 3_655
O95 Na13 2.362(7) 3_655
O96 C80 1.214(12) .
O96 Na13 2.363(7) 3_655
O98 C71 1.228(12) .
O99 Na8 2.504(8) 3_655
O102 Na6 2.335(8) 3_765
O600 C570 1.308(19) .
O603 H603 0.8199 .
O700 Na9 2.296(15) 3_765
C1 C2 1.388(11) .
C1 C6 1.407(11) .
C2 C3 1.354(11) .
C2 H2 0.9300 .
C3 C4 1.385(11) .
C3 H3 0.9300 .
C4 C5 1.406(12) .
C4 C14 1.495(11) .
C5 C6 1.368(12) .
C5 H5 0.9300 .
C6 H6 0.9300 .
C7 C8 1.386(11) .
C7 C12 1.405(11) .
C7 H7 0.9300 .
C8 C9 1.360(11) .
C9 C10 1.401(12) .
C9 H9 0.9300 .
C10 C11 1.379(12) .
C10 H10 0.9300 .
C11 C12 1.382(13) .
C11 C13 1.509(12) .
C12 H12 0.9300 .
C15 C16 1.396(12) .
C15 C21 1.440(12) .
C16 C17 1.403(12) .
C16 H16 0.9300 .
C17 C18 1.377(14) .
C17 H17 0.9300 .
C18 C20 1.419(13) .
C18 C19 1.488(13) .
C20 C21 1.361(12) .
C20 H20 0.9300 .
C21 H21 0.9300 .
C22 C23 1.539(11) .
C23 C24 1.373(10) .
C23 C28 1.379(11) .
C24 C25 1.388(11) .
C24 H24 0.9300 .
C25 C26 1.360(11) .
C25 H25 0.9300 .
C26 C27 1.385(10) .
C27 C28 1.390(11) .
C27 H27 0.9300 .
C28 H28 0.9300 .
C29 H29A 0.9600 .
C29 H29B 0.9600 .
C29 H29C 0.9600 .
C30 H30A 0.9600 .
C30 H30B 0.9600 .
C30 H30C 0.9600 .
C31 H31 0.9300 .
C32 H32A 0.9600 .
C32 H32B 0.9600 .
C32 H32C 0.9600 .
C33 H33A 0.9600 .
C33 H33B 0.9600 .
C33 H33C 0.9600 .
C34 H34 0.9300 .
C35 H35A 0.9600 .
C35 H35B 0.9600 .
C35 H35C 0.9600 .
C36 H36A 0.9600 .
C36 H36B 0.9600 .
C36 H36C 0.9600 .
C37 H37 0.9300 .
C70 H70A 0.9600 .
C70 H70B 0.9600 .
C70 H70C 0.9600 .
C71 H71 0.9300 .
C80 H80 0.9300 .
C81 H81A 0.9600 .
C81 H81B 0.9600 .
C81 H81C 0.9600 .
C82 H82A 0.9600 .
C82 H82B 0.9600 .
C82 H82C 0.9600 .
C115 H11A 0.9600 .
C115 H11B 0.9600 .
C115 H11C 0.9600 .
C570 H570 0.9300 .
C571 H57A 0.9600 .
C571 H57B 0.9600 .
C571 H57C 0.9600 .
